data_7016254
loop_
_publ_author_name
'Koshevoy, Igor O.'
'Shakirova, Julia R.'
'Melnikov, Alexei S.'
'Haukka, Matti'
'Tunik, Sergey P.'
'Pakkanen, Tapani A.'

_publ_section_title
;
 Coinage metal complexes of 2-diphenylphosphino-3-methylindole.
;
_journal_issue 31
_journal_name_full 'Dalton transactions (Cambridge, England : 2003)'
_journal_page_first 7927
_journal_page_last 7933
_journal_paper_doi 10.1039/c1dt10564g
_journal_volume 40
_journal_year 2011
_chemical_formula_moiety 'C84 H68 Ag2 Cu2 N4 P4, 2(C H Cl3)'
_chemical_formula_sum 'C86 H70 Ag2 Cl6 Cu2 N4 P4'
_chemical_formula_weight 1838.86
_chemical_name_systematic
;
?
;
_space_group_IT_number 2
_symmetry_cell_setting triclinic
_symmetry_space_group_name_Hall '-P 1'
_symmetry_space_group_name_H-M 'P -1'
_atom_sites_solution_hydrogens geom
_atom_sites_solution_primary direct
_atom_sites_solution_secondary difmap
_audit_creation_method SHELXL-97
_cell_angle_alpha 98.284(2)
_cell_angle_beta 92.794(2)
_cell_angle_gamma 95.373(2)
_cell_formula_units_Z 2
_cell_length_a 12.8508(5)
_cell_length_b 16.2521(6)
_cell_length_c 18.9675(7)
_cell_measurement_reflns_used 9688
_cell_measurement_temperature 100(2)
_cell_measurement_theta_max 26.15
_cell_measurement_theta_min 2.17
_cell_volume 3895.1(3)
_computing_cell_refinement 'SAINT (Bruker AXS, 2009)'
_computing_data_collection 'APEX2 (Bruker AXS, 2010)'
_computing_data_reduction 'SAINT (Bruker AXS, 2009)'
_computing_molecular_graphics 'Diamond v.3.2e (Brandenburg, 2010)'
_computing_publication_material 'SHELXL-97 (Sheldrick, 2008)'
_computing_structure_refinement 'SHELXL-97 (Sheldrick, 2008)'
_computing_structure_solution 'SHELXS-97 (Sheldrick, 2008)'
_diffrn_ambient_temperature 100(2)
_diffrn_detector_area_resol_mean 16
_diffrn_measured_fraction_theta_full 0.990
_diffrn_measured_fraction_theta_max 0.990
_diffrn_measurement_device '62mm x 62mm CCD camera on three-circle goniostat'
_diffrn_measurement_device_type 'Bruker SMART APEX II CCD'
_diffrn_measurement_method '\f scans and \w scans'
_diffrn_radiation_monochromator 'flat graphite crystal'
_diffrn_radiation_source 'fine-focus sealed tube'
_diffrn_radiation_type MoK\a
_diffrn_radiation_wavelength 0.71073
_diffrn_reflns_av_R_equivalents 0.0639
_diffrn_reflns_av_sigmaI/netI 0.0795
_diffrn_reflns_limit_h_max 16
_diffrn_reflns_limit_h_min -16
_diffrn_reflns_limit_k_max 21
_diffrn_reflns_limit_k_min -21
_diffrn_reflns_limit_l_max 24
_diffrn_reflns_limit_l_min -24
_diffrn_reflns_number 61774
_diffrn_reflns_theta_full 27.64
_diffrn_reflns_theta_max 27.64
_diffrn_reflns_theta_min 1.55
_exptl_absorpt_coefficient_mu 1.371
_exptl_absorpt_correction_T_max 0.9150
_exptl_absorpt_correction_T_min 0.7730
_exptl_absorpt_correction_type multi-scan
_exptl_absorpt_process_details 'SADABS (Sheldrick, 2008)'
_exptl_crystal_colour orange
_exptl_crystal_density_diffrn 1.568
_exptl_crystal_density_method 'not measured'
_exptl_crystal_description block
_exptl_crystal_F_000 1856
_exptl_crystal_size_max 0.20
_exptl_crystal_size_mid 0.10
_exptl_crystal_size_min 0.07
_refine_diff_density_max 1.600
_refine_diff_density_min -1.590
_refine_diff_density_rms 0.119
_refine_ls_extinction_method none
_refine_ls_goodness_of_fit_ref 1.005
_refine_ls_hydrogen_treatment constr
_refine_ls_matrix_type full
_refine_ls_number_parameters 979
_refine_ls_number_reflns 17947
_refine_ls_number_restraints 58
_refine_ls_restrained_S_all 1.079
_refine_ls_R_factor_all 0.0965
_refine_ls_R_factor_gt 0.0510
_refine_ls_shift/su_max 0.017
_refine_ls_shift/su_mean 0.000
_refine_ls_structure_factor_coef Fsqd
_refine_ls_weighting_details 'calc w=1/[\s^2^(Fo^2^)+(0.0523P)^2^+5.7330P] where P=(Fo^2^+2Fc^2^)/3'
_refine_ls_weighting_scheme calc
_refine_ls_wR_factor_gt 0.1058
_refine_ls_wR_factor_ref 0.1231
_reflns_number_gt 11948
_reflns_number_total 17947
_reflns_threshold_expression >2sigma(I)
_cod_data_source_file c1dt10564g.txt
_cod_data_source_block 6
_cod_database_code 7016254

loop_
_symmetry_equiv_pos_as_xyz
'x, y, z'
'-x, -y, -z'

loop_
_atom_site_label
_atom_site_type_symbol
_atom_site_fract_x
_atom_site_fract_y
_atom_site_fract_z
_atom_site_U_iso_or_equiv
_atom_site_adp_type
_atom_site_occupancy
_atom_site_symmetry_multiplicity
_atom_site_calc_flag
_atom_site_refinement_flags
_atom_site_disorder_assembly
_atom_site_disorder_group
Ag1 Ag 0.77395(3) 0.33045(3) 0.74508(2) 0.02605(10) Uani 1 1 d . . .
Ag2 Ag 0.54485(3) 0.25302(2) 0.72682(2) 0.02142(10) Uani 1 1 d . . .
Cu1 Cu 0.68357(4) 0.39585(3) 0.86534(3) 0.01734(13) Uani 1 1 d . . .
Cu2 Cu 0.66168(4) 0.17342(3) 0.62539(3) 0.01793(13) Uani 1 1 d . . .
Cl1A Cl 0.8087(2) 0.3496(2) 0.3311(2) 0.0547(9) Uani 0.737(5) 1 d PD A 1
Cl2A Cl 0.7480(4) 0.1746(2) 0.2962(2) 0.119(2) Uani 0.737(5) 1 d PD A 1
Cl3A Cl 0.9380(2) 0.2481(2) 0.24580(15) 0.0779(12) Uani 0.737(5) 1 d PD A 1
Cl1B Cl 0.8593(11) 0.3314(8) 0.3224(7) 0.132(8) Uani 0.263(5) 1 d PD A 2
Cl2B Cl 0.6765(6) 0.2240(6) 0.3265(5) 0.084(3) Uani 0.263(5) 1 d PD A 2
Cl3B Cl 0.8422(10) 0.1576(7) 0.2564(6) 0.141(7) Uani 0.263(5) 1 d PD A 2
Cl4 Cl 0.22452(17) -0.01903(16) 0.07674(19) 0.1134(11) Uani 1 1 d D . .
Cl5 Cl 0.14925(19) 0.08615(18) -0.02002(15) 0.1001(9) Uani 1 1 d D . .
Cl6 Cl 0.06184(18) 0.08697(13) 0.11830(12) 0.0782(7) Uani 1 1 d D . .
P1 P 0.89292(9) 0.31066(8) 0.84313(7) 0.0207(3) Uani 1 1 d . . .
P2 P 0.46855(9) 0.37986(7) 0.76722(6) 0.0158(2) Uani 1 1 d . . .
P3 P 0.52033(9) 0.10410(7) 0.73323(7) 0.0182(3) Uani 1 1 d . . .
P4 P 0.77478(9) 0.35506(7) 0.62359(6) 0.0163(2) Uani 1 1 d . . .
N1 N 0.7284(3) 0.3245(2) 0.9246(2) 0.0178(8) Uani 1 1 d . . .
N2 N 0.6475(3) 0.4761(2) 0.8116(2) 0.0175(8) Uani 1 1 d . . .
N3 N 0.7017(3) 0.0879(2) 0.6712(2) 0.0195(8) Uani 1 1 d . . .
N4 N 0.6051(3) 0.2509(2) 0.5766(2) 0.0162(8) Uani 1 1 d . . .
C1 C 0.9746(4) 0.2263(3) 0.8229(3) 0.0228(11) Uani 1 1 d . . .
C2 C 0.9258(4) 0.1471(3) 0.8034(3) 0.0281(12) Uani 1 1 d . . .
H2 H 0.8516 0.1380 0.8020 0.034 Uiso 1 1 calc R . .
C3 C 0.9830(4) 0.0803(4) 0.7856(3) 0.0331(13) Uani 1 1 d . . .
H3 H 0.9481 0.0258 0.7719 0.040 Uiso 1 1 calc R . .
C4 C 1.0913(4) 0.0927(4) 0.7879(3) 0.0382(14) Uani 1 1 d . . .
H4 H 1.1313 0.0468 0.7766 0.046 Uiso 1 1 calc R . .
C5 C 1.1395(4) 0.1713(4) 0.8064(4) 0.0494(18) Uani 1 1 d . . .
H5 H 1.2138 0.1801 0.8076 0.059 Uiso 1 1 calc R . .
C6 C 1.0829(4) 0.2391(4) 0.8234(3) 0.0334(13) Uani 1 1 d . . .
H6 H 1.1179 0.2939 0.8353 0.040 Uiso 1 1 calc R . .
C7 C 0.9845(4) 0.4042(3) 0.8679(3) 0.0261(11) Uani 1 1 d . . .
C8 C 0.9994(4) 0.4589(3) 0.8187(3) 0.0348(13) Uani 1 1 d . . .
H8 H 0.9597 0.4485 0.7742 0.042 Uiso 1 1 calc R . .
C9 C 1.0718(5) 0.5284(4) 0.8342(4) 0.0486(18) Uani 1 1 d . . .
H9 H 1.0822 0.5655 0.8002 0.058 Uiso 1 1 calc R . .
C10 C 1.1284(5) 0.5439(4) 0.8986(5) 0.058(2) Uani 1 1 d . . .
H10 H 1.1783 0.5917 0.9090 0.069 Uiso 1 1 calc R . .
C11 C 1.1136(5) 0.4910(4) 0.9479(4) 0.0507(19) Uani 1 1 d . . .
H11 H 1.1525 0.5025 0.9928 0.061 Uiso 1 1 calc R . .
C12 C 1.0418(4) 0.4204(4) 0.9326(3) 0.0375(14) Uani 1 1 d . . .
H12 H 1.0322 0.3833 0.9667 0.045 Uiso 1 1 calc R . .
C13 C 0.8247(3) 0.2909(3) 0.9202(2) 0.0187(10) Uani 1 1 d . . .
C14 C 0.8450(4) 0.2479(3) 0.9760(2) 0.0207(10) Uani 1 1 d . . .
C15 C 0.9405(4) 0.2065(4) 0.9931(3) 0.0341(13) Uani 1 1 d . . .
H15A H 0.9196 0.1492 1.0011 0.051 Uiso 1 1 calc R . .
H15B H 0.9783 0.2379 1.0362 0.051 Uiso 1 1 calc R . .
H15C H 0.9861 0.2052 0.9530 0.051 Uiso 1 1 calc R . .
C16 C 0.7571(4) 0.2536(3) 1.0185(3) 0.0217(10) Uani 1 1 d . . .
C17 C 0.7292(4) 0.2222(3) 1.0802(3) 0.0270(11) Uani 1 1 d . . .
H17 H 0.7734 0.1882 1.1020 0.032 Uiso 1 1 calc R . .
C18 C 0.6364(4) 0.2413(3) 1.1093(3) 0.0311(12) Uani 1 1 d . . .
H18 H 0.6170 0.2202 1.1514 0.037 Uiso 1 1 calc R . .
C19 C 0.5700(4) 0.2917(3) 1.0774(3) 0.0291(12) Uani 1 1 d . . .
H19 H 0.5074 0.3052 1.0990 0.035 Uiso 1 1 calc R . .
C20 C 0.5947(4) 0.3213(3) 1.0157(3) 0.0234(11) Uani 1 1 d . . .
H20 H 0.5491 0.3542 0.9937 0.028 Uiso 1 1 calc R . .
C21 C 0.6886(4) 0.3023(3) 0.9857(2) 0.0181(10) Uani 1 1 d . . .
C22 C 0.3596(3) 0.3887(3) 0.7056(2) 0.0165(9) Uani 1 1 d . . .
C23 C 0.3747(4) 0.3695(3) 0.6332(3) 0.0216(10) Uani 1 1 d . . .
H23 H 0.4390 0.3503 0.6186 0.026 Uiso 1 1 calc R . .
C24 C 0.2972(4) 0.3780(3) 0.5823(3) 0.0243(11) Uani 1 1 d . . .
H24 H 0.3086 0.3653 0.5329 0.029 Uiso 1 1 calc R . .
C25 C 0.2036(4) 0.4048(3) 0.6033(3) 0.0291(12) Uani 1 1 d . . .
H25 H 0.1506 0.4114 0.5684 0.035 Uiso 1 1 calc R . .
C26 C 0.1864(4) 0.4224(3) 0.6753(3) 0.0275(12) Uani 1 1 d . . .
H26 H 0.1213 0.4403 0.6895 0.033 Uiso 1 1 calc R . .
C27 C 0.2635(4) 0.4140(3) 0.7267(3) 0.0243(11) Uani 1 1 d . . .
H27 H 0.2511 0.4254 0.7759 0.029 Uiso 1 1 calc R . .
C28 C 0.4135(3) 0.3748(3) 0.8536(2) 0.0188(10) Uani 1 1 d . . .
C29 C 0.4065(4) 0.4459(3) 0.9023(3) 0.0231(11) Uani 1 1 d . . .
H29 H 0.4299 0.4995 0.8911 0.028 Uiso 1 1 calc R . .
C30 C 0.3647(4) 0.4382(3) 0.9679(3) 0.0289(12) Uani 1 1 d . . .
H30 H 0.3595 0.4868 1.0014 0.035 Uiso 1 1 calc R . .
C31 C 0.3311(4) 0.3612(3) 0.9844(3) 0.0288(12) Uani 1 1 d . . .
H31 H 0.3022 0.3566 1.0290 0.035 Uiso 1 1 calc R . .
C32 C 0.3392(4) 0.2904(3) 0.9363(3) 0.0268(11) Uani 1 1 d . . .
H32 H 0.3157 0.2370 0.9477 0.032 Uiso 1 1 calc R . .
C33 C 0.3817(4) 0.2970(3) 0.8713(3) 0.0228(11) Uani 1 1 d . . .
H33 H 0.3891 0.2480 0.8388 0.027 Uiso 1 1 calc R . .
C34 C 0.5480(3) 0.4774(3) 0.7788(2) 0.0150(9) Uani 1 1 d . . .
C35 C 0.5310(4) 0.5571(3) 0.7665(2) 0.0187(10) Uani 1 1 d . . .
C36 C 0.4346(4) 0.5882(3) 0.7348(3) 0.0244(11) Uani 1 1 d . . .
H36A H 0.4070 0.5493 0.6922 0.037 Uiso 1 1 calc R . .
H36B H 0.4530 0.6436 0.7216 0.037 Uiso 1 1 calc R . .
H36C H 0.3813 0.5919 0.7700 0.037 Uiso 1 1 calc R . .
C37 C 0.6241(4) 0.6091(3) 0.7930(2) 0.0179(10) Uani 1 1 d . . .
C38 C 0.6554(4) 0.6942(3) 0.7962(3) 0.0264(11) Uani 1 1 d . . .
H38 H 0.6092 0.7298 0.7784 0.032 Uiso 1 1 calc R . .
C39 C 0.7530(4) 0.7258(3) 0.8253(3) 0.0310(12) Uani 1 1 d . . .
H39 H 0.7745 0.7838 0.8281 0.037 Uiso 1 1 calc R . .
C40 C 0.8222(4) 0.6726(3) 0.8512(3) 0.0301(12) Uani 1 1 d . . .
H40 H 0.8900 0.6957 0.8705 0.036 Uiso 1 1 calc R . .
C41 C 0.7942(4) 0.5891(3) 0.8493(3) 0.0218(10) Uani 1 1 d . . .
H41 H 0.8412 0.5540 0.8669 0.026 Uiso 1 1 calc R . .
C42 C 0.6940(4) 0.5570(3) 0.8204(2) 0.0183(10) Uani 1 1 d . . .
C43 C 0.4161(3) 0.0534(3) 0.6687(3) 0.0190(10) Uani 1 1 d . . .
C44 C 0.4269(4) -0.0199(3) 0.6228(3) 0.0254(11) Uani 1 1 d . . .
H44 H 0.4894 -0.0465 0.6258 0.031 Uiso 1 1 calc R . .
C45 C 0.3471(4) -0.0538(4) 0.5732(3) 0.0330(13) Uani 1 1 d . . .
H45 H 0.3551 -0.1031 0.5413 0.040 Uiso 1 1 calc R . .
C46 C 0.2545(4) -0.0160(4) 0.5696(3) 0.0329(13) Uani 1 1 d . . .
H46 H 0.1990 -0.0402 0.5359 0.039 Uiso 1 1 calc R . .
C47 C 0.2434(4) 0.0562(4) 0.6145(3) 0.0328(13) Uani 1 1 d . . .
H47 H 0.1803 0.0820 0.6117 0.039 Uiso 1 1 calc R . .
C48 C 0.3230(4) 0.0914(3) 0.6634(3) 0.0261(11) Uani 1 1 d . . .
H48 H 0.3150 0.1418 0.6940 0.031 Uiso 1 1 calc R . .
C49 C 0.4794(4) 0.0820(3) 0.8191(3) 0.0214(10) Uani 1 1 d . . .
C50 C 0.3893(4) 0.0308(3) 0.8274(3) 0.0284(12) Uani 1 1 d . . .
H50 H 0.3463 0.0048 0.7866 0.034 Uiso 1 1 calc R . .
C51 C 0.3622(5) 0.0176(4) 0.8946(3) 0.0392(14) Uani 1 1 d . . .
H51 H 0.3011 -0.0179 0.9002 0.047 Uiso 1 1 calc R . .
C52 C 0.4245(5) 0.0563(4) 0.9539(3) 0.0411(15) Uani 1 1 d . . .
H52 H 0.4052 0.0476 1.0002 0.049 Uiso 1 1 calc R . .
C53 C 0.5140(5) 0.1073(3) 0.9467(3) 0.0361(14) Uani 1 1 d . . .
H53 H 0.5570 0.1328 0.9877 0.043 Uiso 1 1 calc R . .
C54 C 0.5405(4) 0.1208(3) 0.8797(3) 0.0290(12) Uani 1 1 d . . .
H54 H 0.6012 0.1570 0.8746 0.035 Uiso 1 1 calc R . .
C55 C 0.6340(4) 0.0512(3) 0.7145(3) 0.0202(10) Uani 1 1 d . . .
C56 C 0.6639(4) -0.0239(3) 0.7312(3) 0.0202(10) Uani 1 1 d . . .
C57 C 0.6090(4) -0.0853(3) 0.7722(3) 0.0312(13) Uani 1 1 d . . .
H57A H 0.5734 -0.0551 0.8110 0.047 Uiso 1 1 calc R . .
H57B H 0.6602 -0.1180 0.7923 0.047 Uiso 1 1 calc R . .
H57C H 0.5573 -0.1229 0.7402 0.047 Uiso 1 1 calc R . .
C58 C 0.7580(4) -0.0352(3) 0.6959(3) 0.0205(10) Uani 1 1 d . . .
C59 C 0.8275(4) -0.0973(3) 0.6912(3) 0.0236(11) Uani 1 1 d . . .
H59 H 0.8157 -0.1441 0.7156 0.028 Uiso 1 1 calc R . .
C60 C 0.9130(4) -0.0894(3) 0.6506(3) 0.0257(11) Uani 1 1 d . . .
H60 H 0.9602 -0.1312 0.6470 0.031 Uiso 1 1 calc R . .
C61 C 0.9310(4) -0.0210(3) 0.6148(3) 0.0281(12) Uani 1 1 d . . .
H61 H 0.9904 -0.0173 0.5871 0.034 Uiso 1 1 calc R . .
C62 C 0.8651(4) 0.0419(3) 0.6183(3) 0.0227(11) Uani 1 1 d . . .
H62 H 0.8785 0.0885 0.5939 0.027 Uiso 1 1 calc R . .
C63 C 0.7779(4) 0.0343(3) 0.6590(2) 0.0192(10) Uani 1 1 d . . .
C64 C 0.8721(4) 0.2943(3) 0.5805(2) 0.0185(10) Uani 1 1 d . . .
C65 C 0.8606(4) 0.2622(3) 0.5087(3) 0.0255(11) Uani 1 1 d . . .
H65 H 0.8007 0.2712 0.4806 0.031 Uiso 1 1 calc R . .
C66 C 0.9376(4) 0.2164(3) 0.4778(3) 0.0331(13) Uani 1 1 d . . .
H66 H 0.9298 0.1944 0.4285 0.040 Uiso 1 1 calc R . .
C67 C 1.0250(4) 0.2026(3) 0.5181(3) 0.0288(12) Uani 1 1 d . . .
H67 H 1.0775 0.1721 0.4963 0.035 Uiso 1 1 calc R . .
C68 C 1.0358(4) 0.2333(3) 0.5900(3) 0.0277(12) Uani 1 1 d . . .
H68 H 1.0956 0.2236 0.6179 0.033 Uiso 1 1 calc R . .
C69 C 0.9597(4) 0.2783(3) 0.6217(3) 0.0243(11) Uani 1 1 d . . .
H69 H 0.9668 0.2984 0.6714 0.029 Uiso 1 1 calc R . .
C70 C 0.8188(3) 0.4632(3) 0.6181(2) 0.0173(10) Uani 1 1 d . . .
C71 C 0.9086(4) 0.4876(3) 0.5851(3) 0.0253(11) Uani 1 1 d . . .
H71 H 0.9511 0.4469 0.5644 0.030 Uiso 1 1 calc R . .
C72 C 0.9355(4) 0.5714(3) 0.5825(3) 0.0292(12) Uani 1 1 d . . .
H72 H 0.9973 0.5882 0.5605 0.035 Uiso 1 1 calc R . .
C73 C 0.8743(4) 0.6306(3) 0.6114(3) 0.0304(12) Uani 1 1 d . . .
H73 H 0.8926 0.6879 0.6081 0.037 Uiso 1 1 calc R . .
C74 C 0.7860(4) 0.6071(3) 0.6454(3) 0.0284(12) Uani 1 1 d . . .
H74 H 0.7441 0.6481 0.6662 0.034 Uiso 1 1 calc R . .
C75 C 0.7589(4) 0.5238(3) 0.6490(3) 0.0218(10) Uani 1 1 d . . .
H75 H 0.6987 0.5077 0.6729 0.026 Uiso 1 1 calc R . .
C76 C 0.6571(3) 0.3270(3) 0.5674(2) 0.0174(10) Uani 1 1 d . . .
C77 C 0.6116(4) 0.3602(3) 0.5119(2) 0.0190(10) Uani 1 1 d . . .
C78 C 0.6419(4) 0.4402(3) 0.4833(3) 0.0269(11) Uani 1 1 d . . .
H78A H 0.6107 0.4862 0.5111 0.040 Uiso 1 1 calc R . .
H78B H 0.6164 0.4345 0.4331 0.040 Uiso 1 1 calc R . .
H78C H 0.7183 0.4520 0.4871 0.040 Uiso 1 1 calc R . .
C79 C 0.5249(4) 0.3017(3) 0.4846(2) 0.0195(10) Uani 1 1 d . . .
C80 C 0.4478(4) 0.2989(3) 0.4284(3) 0.0238(11) Uani 1 1 d . . .
H80 H 0.4472 0.3431 0.4007 0.029 Uiso 1 1 calc R . .
C81 C 0.3739(4) 0.2311(3) 0.4145(3) 0.0257(11) Uani 1 1 d . . .
H81 H 0.3223 0.2281 0.3763 0.031 Uiso 1 1 calc R . .
C82 C 0.3731(4) 0.1659(3) 0.4558(3) 0.0257(11) Uani 1 1 d . . .
H82 H 0.3205 0.1200 0.4454 0.031 Uiso 1 1 calc R . .
C83 C 0.4468(4) 0.1670(3) 0.5109(3) 0.0223(10) Uani 1 1 d . . .
H83 H 0.4457 0.1227 0.5386 0.027 Uiso 1 1 calc R . .
C84 C 0.5235(3) 0.2353(3) 0.5251(2) 0.0187(10) Uani 1 1 d . . .
C85 C 0.7976(5) 0.2572(4) 0.2694(4) 0.074(3) Uani 1 1 d D . .
H85 H 0.7555 0.2661 0.2259 0.089 Uiso 1 1 calc R A 1
C86A C 0.1806(10) 0.0751(8) 0.0657(6) 0.034(5) Uani 0.370(18) 1 d PDU B 3
H86A H 0.2362 0.1207 0.0860 0.041 Uiso 0.370(18) 1 calc PR B 3
C86B C 0.1126(11) 0.0295(9) 0.0487(6) 0.089(6) Uani 0.630(18) 1 d PDU B 4
H86B H 0.0574 -0.0162 0.0278 0.107 Uiso 0.630(18) 1 calc PR B 4

loop_
_atom_site_aniso_label
_atom_site_aniso_U_11
_atom_site_aniso_U_22
_atom_site_aniso_U_33
_atom_site_aniso_U_23
_atom_site_aniso_U_13
_atom_site_aniso_U_12
Ag1 0.01813(19) 0.0432(3) 0.01752(19) 0.00980(17) 0.00049(15) -0.00126(17)
Ag2 0.01667(18) 0.01404(18) 0.0336(2) 0.00192(15) 0.00228(15) 0.00407(14)
Cu1 0.0155(3) 0.0179(3) 0.0198(3) 0.0048(2) 0.0021(2) 0.0041(2)
Cu2 0.0168(3) 0.0168(3) 0.0208(3) 0.0037(2) 0.0003(2) 0.0039(2)
Cl1A 0.0443(16) 0.0674(18) 0.0487(16) 0.0015(13) -0.0183(14) 0.0088(15)
Cl2A 0.174(5) 0.077(3) 0.091(3) 0.039(2) -0.043(3) -0.071(3)
Cl3A 0.074(2) 0.104(3) 0.0583(18) 0.0018(16) -0.0074(14) 0.0437(19)
Cl1B 0.121(12) 0.150(14) 0.116(11) 0.087(10) -0.077(10) -0.095(10)
Cl2B 0.073(6) 0.094(7) 0.093(7) 0.059(6) -0.019(5) -0.006(5)
Cl3B 0.166(13) 0.181(14) 0.081(7) -0.028(7) -0.031(7) 0.141(12)
Cl4 0.0545(12) 0.0907(17) 0.211(3) 0.094(2) -0.0279(16) -0.0005(12)
Cl5 0.0771(15) 0.133(2) 0.108(2) 0.0456(17) 0.0095(14) 0.0593(16)
Cl6 0.0910(15) 0.0693(14) 0.0704(14) 0.0286(11) -0.0301(12) -0.0215(12)
P1 0.0144(6) 0.0291(7) 0.0182(6) 0.0019(5) 0.0013(5) 0.0026(5)
P2 0.0168(6) 0.0138(6) 0.0169(6) 0.0012(5) 0.0028(5) 0.0034(5)
P3 0.0162(6) 0.0152(6) 0.0236(7) 0.0020(5) 0.0009(5) 0.0046(5)
P4 0.0153(6) 0.0183(6) 0.0152(6) 0.0011(5) 0.0027(5) 0.0026(5)
N1 0.0181(19) 0.017(2) 0.018(2) 0.0014(16) 0.0010(16) 0.0025(16)
N2 0.0176(19) 0.016(2) 0.019(2) 0.0017(16) 0.0018(16) 0.0025(16)
N3 0.0158(19) 0.018(2) 0.025(2) 0.0048(17) 0.0024(16) 0.0014(16)
N4 0.0184(19) 0.015(2) 0.015(2) -0.0002(16) 0.0023(16) 0.0034(16)
C1 0.015(2) 0.033(3) 0.018(3) -0.004(2) 0.0003(19) 0.003(2)
C2 0.015(2) 0.034(3) 0.030(3) -0.009(2) 0.000(2) 0.001(2)
C3 0.026(3) 0.031(3) 0.038(3) -0.007(3) -0.002(2) 0.004(2)
C4 0.028(3) 0.039(3) 0.044(4) -0.013(3) 0.002(3) 0.014(3)
C5 0.019(3) 0.055(4) 0.068(5) -0.016(4) 0.007(3) 0.004(3)
C6 0.019(3) 0.035(3) 0.043(3) -0.008(3) 0.005(2) 0.001(2)
C7 0.014(2) 0.029(3) 0.034(3) -0.004(2) 0.006(2) 0.002(2)
C8 0.029(3) 0.027(3) 0.049(4) 0.002(3) 0.013(3) 0.002(2)
C9 0.034(3) 0.030(3) 0.080(5) 0.002(3) 0.021(4) -0.001(3)
C10 0.031(3) 0.039(4) 0.091(6) -0.030(4) 0.016(4) -0.004(3)
C11 0.024(3) 0.059(5) 0.056(4) -0.031(4) 0.000(3) -0.001(3)
C12 0.024(3) 0.046(4) 0.037(3) -0.012(3) 0.003(2) 0.002(3)
C13 0.015(2) 0.023(3) 0.017(2) -0.003(2) 0.0011(18) 0.0056(19)
C14 0.020(2) 0.024(3) 0.017(2) 0.000(2) -0.0043(19) 0.007(2)
C15 0.033(3) 0.042(3) 0.028(3) 0.002(3) -0.009(2) 0.018(3)
C16 0.027(3) 0.016(2) 0.020(3) -0.001(2) -0.007(2) 0.002(2)
C17 0.037(3) 0.024(3) 0.020(3) 0.005(2) 0.000(2) 0.002(2)
C18 0.043(3) 0.032(3) 0.017(3) 0.006(2) 0.005(2) -0.008(3)
C19 0.025(3) 0.035(3) 0.025(3) -0.002(2) 0.010(2) -0.003(2)
C20 0.021(2) 0.026(3) 0.023(3) 0.004(2) 0.003(2) 0.004(2)
C21 0.018(2) 0.015(2) 0.020(2) 0.0014(19) 0.0007(19) 0.0003(19)
C22 0.020(2) 0.011(2) 0.018(2) -0.0004(18) 0.0001(19) 0.0014(18)
C23 0.022(2) 0.019(2) 0.024(3) 0.002(2) 0.002(2) 0.004(2)
C24 0.026(3) 0.025(3) 0.021(3) 0.003(2) -0.001(2) 0.000(2)
C25 0.026(3) 0.030(3) 0.031(3) 0.011(2) -0.006(2) -0.003(2)
C26 0.017(2) 0.033(3) 0.033(3) 0.006(2) 0.004(2) 0.006(2)
C27 0.025(3) 0.025(3) 0.023(3) 0.003(2) 0.004(2) 0.002(2)
C28 0.017(2) 0.021(2) 0.018(2) 0.0007(19) -0.0010(19) 0.0030(19)
C29 0.026(3) 0.023(3) 0.021(3) 0.002(2) 0.005(2) 0.001(2)
C30 0.025(3) 0.030(3) 0.030(3) -0.003(2) 0.006(2) 0.002(2)
C31 0.022(3) 0.042(3) 0.023(3) 0.003(2) 0.008(2) 0.006(2)
C32 0.023(3) 0.029(3) 0.029(3) 0.010(2) 0.004(2) -0.004(2)
C33 0.020(2) 0.022(3) 0.025(3) 0.001(2) 0.004(2) 0.001(2)
C34 0.015(2) 0.017(2) 0.013(2) 0.0006(18) 0.0046(17) 0.0044(18)
C35 0.025(2) 0.018(2) 0.016(2) 0.0026(19) 0.0065(19) 0.008(2)
C36 0.026(3) 0.019(3) 0.030(3) 0.007(2) 0.001(2) 0.009(2)
C37 0.022(2) 0.016(2) 0.017(2) 0.0024(19) 0.0056(19) 0.0042(19)
C38 0.034(3) 0.017(3) 0.029(3) 0.005(2) 0.005(2) 0.004(2)
C39 0.037(3) 0.018(3) 0.037(3) 0.005(2) 0.007(3) -0.005(2)
C40 0.024(3) 0.035(3) 0.028(3) 0.002(2) 0.004(2) -0.008(2)
C41 0.022(2) 0.023(3) 0.020(3) 0.002(2) 0.003(2) 0.001(2)
C42 0.024(2) 0.017(2) 0.014(2) 0.0008(19) 0.0042(19) 0.003(2)
C43 0.015(2) 0.019(2) 0.023(3) 0.003(2) 0.0007(19) -0.0002(19)
C44 0.024(3) 0.024(3) 0.026(3) -0.003(2) 0.002(2) 0.002(2)
C45 0.030(3) 0.035(3) 0.030(3) -0.007(2) -0.003(2) 0.005(2)
C46 0.028(3) 0.038(3) 0.029(3) 0.002(3) -0.007(2) -0.002(3)
C47 0.021(3) 0.039(3) 0.038(3) 0.002(3) -0.003(2) 0.008(2)
C48 0.021(3) 0.024(3) 0.032(3) -0.003(2) 0.000(2) 0.008(2)
C49 0.026(3) 0.014(2) 0.023(3) 0.000(2) 0.000(2) 0.006(2)
C50 0.031(3) 0.028(3) 0.027(3) 0.006(2) 0.003(2) 0.001(2)
C51 0.044(3) 0.031(3) 0.043(4) 0.013(3) 0.008(3) -0.006(3)
C52 0.067(4) 0.035(3) 0.025(3) 0.010(3) 0.010(3) 0.009(3)
C53 0.051(4) 0.029(3) 0.027(3) 0.002(2) -0.007(3) 0.005(3)
C54 0.031(3) 0.023(3) 0.032(3) 0.004(2) -0.006(2) 0.001(2)
C55 0.016(2) 0.018(2) 0.026(3) 0.004(2) -0.001(2) 0.0046(19)
C56 0.022(2) 0.015(2) 0.024(3) 0.002(2) 0.000(2) 0.0043(19)
C57 0.028(3) 0.022(3) 0.048(4) 0.015(3) 0.012(3) 0.011(2)
C58 0.021(2) 0.020(2) 0.020(2) -0.001(2) -0.003(2) 0.008(2)
C59 0.023(3) 0.019(2) 0.029(3) 0.002(2) -0.004(2) 0.007(2)
C60 0.024(3) 0.028(3) 0.024(3) -0.004(2) -0.003(2) 0.015(2)
C61 0.023(3) 0.034(3) 0.026(3) -0.004(2) 0.007(2) 0.007(2)
C62 0.020(2) 0.023(3) 0.025(3) 0.002(2) 0.000(2) 0.002(2)
C63 0.019(2) 0.018(2) 0.019(2) -0.0014(19) -0.0061(19) 0.0030(19)
C64 0.019(2) 0.018(2) 0.020(2) 0.0035(19) 0.0044(19) 0.0024(19)
C65 0.023(3) 0.030(3) 0.023(3) 0.003(2) 0.001(2) 0.005(2)
C66 0.033(3) 0.038(3) 0.026(3) -0.008(2) 0.010(2) 0.007(3)
C67 0.021(3) 0.025(3) 0.040(3) -0.004(2) 0.013(2) 0.006(2)
C68 0.019(3) 0.026(3) 0.036(3) -0.003(2) 0.000(2) 0.009(2)
C69 0.022(3) 0.025(3) 0.025(3) -0.002(2) -0.001(2) 0.005(2)
C70 0.014(2) 0.023(2) 0.014(2) 0.0010(19) -0.0020(18) 0.0011(19)
C71 0.022(3) 0.032(3) 0.021(3) 0.000(2) 0.003(2) 0.004(2)
C72 0.028(3) 0.031(3) 0.026(3) 0.002(2) 0.006(2) -0.007(2)
C73 0.039(3) 0.025(3) 0.025(3) 0.003(2) 0.002(2) -0.006(2)
C74 0.032(3) 0.028(3) 0.026(3) 0.003(2) 0.005(2) 0.008(2)
C75 0.020(2) 0.027(3) 0.018(2) 0.002(2) 0.0034(19) 0.002(2)
C76 0.015(2) 0.021(2) 0.016(2) 0.0000(19) 0.0003(18) 0.0007(19)
C77 0.021(2) 0.022(3) 0.014(2) 0.0022(19) 0.0034(19) 0.004(2)
C78 0.031(3) 0.030(3) 0.020(3) 0.009(2) -0.005(2) 0.000(2)
C79 0.020(2) 0.023(3) 0.018(2) 0.004(2) 0.0067(19) 0.007(2)
C80 0.027(3) 0.025(3) 0.020(3) 0.005(2) -0.002(2) 0.006(2)
C81 0.021(3) 0.032(3) 0.022(3) 0.000(2) -0.002(2) 0.002(2)
C82 0.027(3) 0.021(3) 0.027(3) -0.001(2) 0.002(2) -0.001(2)
C83 0.022(2) 0.022(3) 0.023(3) 0.003(2) 0.005(2) 0.004(2)
C84 0.015(2) 0.025(3) 0.015(2) -0.0032(19) 0.0039(18) 0.005(2)
C85 0.098(7) 0.085(6) 0.039(4) -0.003(4) -0.026(4) 0.034(5)
C86A 0.035(8) 0.026(7) 0.043(8) 0.010(6) 0.007(6) -0.005(6)
C86B 0.086(9) 0.068(8) 0.109(9) -0.019(7) -0.004(7) 0.037(7)

loop_
_atom_type_symbol
_atom_type_description
_atom_type_scat_dispersion_real
_atom_type_scat_dispersion_imag
_atom_type_scat_source
C C 0.0033 0.0016 'International Tables Vol C Tables 4.2.6.8 and 6.1.1.4'
H H 0.0000 0.0000 'International Tables Vol C Tables 4.2.6.8 and 6.1.1.4'
N N 0.0061 0.0033 'International Tables Vol C Tables 4.2.6.8 and 6.1.1.4'
P P 0.1023 0.0942 'International Tables Vol C Tables 4.2.6.8 and 6.1.1.4'
Cl Cl 0.1484 0.1585 'International Tables Vol C Tables 4.2.6.8 and 6.1.1.4'
Cu Cu 0.3201 1.2651 'International Tables Vol C Tables 4.2.6.8 and 6.1.1.4'
Ag Ag -0.8971 1.1015 'International Tables Vol C Tables 4.2.6.8 and 6.1.1.4'

loop_
_geom_angle_atom_site_label_1
_geom_angle_atom_site_label_2
_geom_angle_atom_site_label_3
_geom_angle
_geom_angle_site_symmetry_1
_geom_angle_site_symmetry_3
_geom_angle_publ_flag
P4 Ag1 P1 140.72(4) . . yes
P4 Ag1 Cu1 136.01(3) . . ?
P1 Ag1 Cu1 75.20(3) . . ?
P4 Ag1 Ag2 92.75(3) . . ?
P1 Ag1 Ag2 122.75(3) . . ?
Cu1 Ag1 Ag2 74.665(17) . . yes
P2 Ag2 P3 140.22(4) . . yes
P2 Ag2 Cu2 145.53(3) . . ?
P3 Ag2 Cu2 72.24(3) . . ?
P2 Ag2 Ag1 96.33(3) . . ?
P3 Ag2 Ag1 114.82(3) . . ?
Cu2 Ag2 Ag1 69.427(16) . . yes
N1 Cu1 N2 174.09(18) . . yes
N1 Cu1 Ag1 97.88(12) . . ?
N2 Cu1 Ag1 84.41(12) . . ?
N3 Cu2 N4 172.58(17) . . yes
N3 Cu2 Ag2 100.43(12) . . ?
N4 Cu2 Ag2 78.31(11) . . ?
C13 P1 C1 106.8(2) . . ?
C13 P1 C7 108.5(2) . . ?
C1 P1 C7 105.0(2) . . ?
C13 P1 Ag1 111.92(15) . . ?
C1 P1 Ag1 114.79(16) . . ?
C7 P1 Ag1 109.48(18) . . ?
C34 P2 C22 106.7(2) . . ?
C34 P2 C28 104.7(2) . . ?
C22 P2 C28 106.1(2) . . ?
C34 P2 Ag2 119.53(14) . . ?
C22 P2 Ag2 108.53(15) . . ?
C28 P2 Ag2 110.45(15) . . ?
C55 P3 C49 107.5(2) . . ?
C55 P3 C43 106.8(2) . . ?
C49 P3 C43 105.4(2) . . ?
C55 P3 Ag2 113.88(16) . . ?
C49 P3 Ag2 112.79(16) . . ?
C43 P3 Ag2 110.03(15) . . ?
C76 P4 C70 107.8(2) . . ?
C76 P4 C64 105.3(2) . . ?
C70 P4 C64 105.4(2) . . ?
C76 P4 Ag1 118.62(15) . . ?
C70 P4 Ag1 111.29(15) . . ?
C64 P4 Ag1 107.58(15) . . ?
C21 N1 C13 105.2(4) . . ?
C21 N1 Cu1 130.5(3) . . ?
C13 N1 Cu1 123.6(3) . . ?
C42 N2 C34 106.2(4) . . ?
C42 N2 Cu1 124.7(3) . . ?
C34 N2 Cu1 124.3(3) . . ?
C63 N3 C55 105.5(4) . . ?
C63 N3 Cu2 132.4(3) . . ?
C55 N3 Cu2 119.9(3) . . ?
C84 N4 C76 105.7(4) . . ?
C84 N4 Cu2 126.5(3) . . ?
C76 N4 Cu2 124.7(3) . . ?
C2 C1 C6 119.1(5) . . ?
C2 C1 P1 117.8(4) . . ?
C6 C1 P1 123.0(4) . . ?
C1 C2 C3 120.9(5) . . ?
C1 C2 H2 119.5 . . ?
C3 C2 H2 119.5 . . ?
C2 C3 C4 120.0(5) . . ?
C2 C3 H3 120.0 . . ?
C4 C3 H3 120.0 . . ?
C5 C4 C3 119.1(5) . . ?
C5 C4 H4 120.5 . . ?
C3 C4 H4 120.5 . . ?
C4 C5 C6 121.5(5) . . ?
C4 C5 H5 119.3 . . ?
C6 C5 H5 119.3 . . ?
C5 C6 C1 119.4(5) . . ?
C5 C6 H6 120.3 . . ?
C1 C6 H6 120.3 . . ?
C12 C7 C8 119.3(5) . . ?
C12 C7 P1 122.1(4) . . ?
C8 C7 P1 118.5(4) . . ?
C9 C8 C7 120.2(6) . . ?
C9 C8 H8 119.9 . . ?
C7 C8 H8 119.9 . . ?
C10 C9 C8 120.1(7) . . ?
C10 C9 H9 120.0 . . ?
C8 C9 H9 120.0 . . ?
C11 C10 C9 120.3(6) . . ?
C11 C10 H10 119.8 . . ?
C9 C10 H10 119.8 . . ?
C10 C11 C12 120.1(7) . . ?
C10 C11 H11 119.9 . . ?
C12 C11 H11 119.9 . . ?
C7 C12 C11 120.0(6) . . ?
C7 C12 H12 120.0 . . ?
C11 C12 H12 120.0 . . ?
C14 C13 N1 112.0(4) . . ?
C14 C13 P1 134.0(4) . . ?
N1 C13 P1 114.0(3) . . ?
C13 C14 C16 105.7(4) . . ?
C13 C14 C15 129.0(5) . . ?
C16 C14 C15 125.2(4) . . ?
C14 C15 H15A 109.5 . . ?
C14 C15 H15B 109.5 . . ?
H15A C15 H15B 109.5 . . ?
C14 C15 H15C 109.5 . . ?
H15A C15 H15C 109.5 . . ?
H15B C15 H15C 109.5 . . ?
C17 C16 C21 119.5(5) . . ?
C17 C16 C14 133.9(4) . . ?
C21 C16 C14 106.6(4) . . ?
C18 C17 C16 119.1(5) . . ?
C18 C17 H17 120.5 . . ?
C16 C17 H17 120.5 . . ?
C17 C18 C19 121.1(5) . . ?
C17 C18 H18 119.5 . . ?
C19 C18 H18 119.5 . . ?
C20 C19 C18 120.7(5) . . ?
C20 C19 H19 119.6 . . ?
C18 C19 H19 119.6 . . ?
C19 C20 C21 118.7(5) . . ?
C19 C20 H20 120.6 . . ?
C21 C20 H20 120.6 . . ?
N1 C21 C20 128.7(4) . . ?
N1 C21 C16 110.4(4) . . ?
C20 C21 C16 120.9(4) . . ?
C23 C22 C27 119.2(4) . . ?
C23 C22 P2 116.9(3) . . ?
C27 C22 P2 123.9(4) . . ?
C24 C23 C22 120.8(4) . . ?
C24 C23 H23 119.6 . . ?
C22 C23 H23 119.6 . . ?
C25 C24 C23 119.8(5) . . ?
C25 C24 H24 120.1 . . ?
C23 C24 H24 120.1 . . ?
C24 C25 C26 120.1(5) . . ?
C24 C25 H25 119.9 . . ?
C26 C25 H25 119.9 . . ?
C27 C26 C25 120.5(5) . . ?
C27 C26 H26 119.8 . . ?
C25 C26 H26 119.8 . . ?
C26 C27 C22 119.6(5) . . ?
C26 C27 H27 120.2 . . ?
C22 C27 H27 120.2 . . ?
C29 C28 C33 119.7(4) . . ?
C29 C28 P2 121.9(4) . . ?
C33 C28 P2 118.4(4) . . ?
C28 C29 C30 119.3(5) . . ?
C28 C29 H29 120.3 . . ?
C30 C29 H29 120.3 . . ?
C31 C30 C29 120.7(5) . . ?
C31 C30 H30 119.7 . . ?
C29 C30 H30 119.7 . . ?
C30 C31 C32 120.0(5) . . ?
C30 C31 H31 120.0 . . ?
C32 C31 H31 120.0 . . ?
C31 C32 C33 120.0(5) . . ?
C31 C32 H32 120.0 . . ?
C33 C32 H32 120.0 . . ?
C28 C33 C32 120.3(5) . . ?
C28 C33 H33 119.9 . . ?
C32 C33 H33 119.9 . . ?
C35 C34 N2 111.4(4) . . ?
C35 C34 P2 134.0(4) . . ?
N2 C34 P2 114.5(3) . . ?
C34 C35 C37 105.9(4) . . ?
C34 C35 C36 129.7(4) . . ?
C37 C35 C36 124.4(4) . . ?
C35 C36 H36A 109.5 . . ?
C35 C36 H36B 109.5 . . ?
H36A C36 H36B 109.5 . . ?
C35 C36 H36C 109.5 . . ?
H36A C36 H36C 109.5 . . ?
H36B C36 H36C 109.5 . . ?
C38 C37 C42 119.3(4) . . ?
C38 C37 C35 133.6(4) . . ?
C42 C37 C35 107.0(4) . . ?
C39 C38 C37 119.4(5) . . ?
C39 C38 H38 120.3 . . ?
C37 C38 H38 120.3 . . ?
C38 C39 C40 120.3(5) . . ?
C38 C39 H39 119.8 . . ?
C40 C39 H39 119.8 . . ?
C41 C40 C39 121.9(5) . . ?
C41 C40 H40 119.1 . . ?
C39 C40 H40 119.1 . . ?
C40 C41 C42 117.7(5) . . ?
C40 C41 H41 121.1 . . ?
C42 C41 H41 121.1 . . ?
N2 C42 C41 129.3(4) . . ?
N2 C42 C37 109.5(4) . . ?
C41 C42 C37 121.2(4) . . ?
C44 C43 C48 119.0(4) . . ?
C44 C43 P3 122.4(4) . . ?
C48 C43 P3 118.5(4) . . ?
C45 C44 C43 120.0(5) . . ?
C45 C44 H44 120.0 . . ?
C43 C44 H44 120.0 . . ?
C44 C45 C46 120.3(5) . . ?
C44 C45 H45 119.9 . . ?
C46 C45 H45 119.9 . . ?
C47 C46 C45 120.0(5) . . ?
C47 C46 H46 120.0 . . ?
C45 C46 H46 120.0 . . ?
C46 C47 C48 120.3(5) . . ?
C46 C47 H47 119.8 . . ?
C48 C47 H47 119.8 . . ?
C47 C48 C43 120.4(5) . . ?
C47 C48 H48 119.8 . . ?
C43 C48 H48 119.8 . . ?
C50 C49 C54 119.1(5) . . ?
C50 C49 P3 123.3(4) . . ?
C54 C49 P3 117.6(4) . . ?
C51 C50 C49 120.2(5) . . ?
C51 C50 H50 119.9 . . ?
C49 C50 H50 119.9 . . ?
C50 C51 C52 119.7(6) . . ?
C50 C51 H51 120.1 . . ?
C52 C51 H51 120.1 . . ?
C53 C52 C51 120.8(5) . . ?
C53 C52 H52 119.6 . . ?
C51 C52 H52 119.6 . . ?
C54 C53 C52 119.3(5) . . ?
C54 C53 H53 120.3 . . ?
C52 C53 H53 120.3 . . ?
C53 C54 C49 120.8(5) . . ?
C53 C54 H54 119.6 . . ?
C49 C54 H54 119.6 . . ?
N3 C55 C56 112.9(4) . . ?
N3 C55 P3 115.0(3) . . ?
C56 C55 P3 131.9(4) . . ?
C55 C56 C58 104.8(4) . . ?
C55 C56 C57 129.6(4) . . ?
C58 C56 C57 125.4(4) . . ?
C56 C57 H57A 109.5 . . ?
C56 C57 H57B 109.5 . . ?
H57A C57 H57B 109.5 . . ?
C56 C57 H57C 109.5 . . ?
H57A C57 H57C 109.5 . . ?
H57B C57 H57C 109.5 . . ?
C59 C58 C63 119.2(4) . . ?
C59 C58 C56 133.9(5) . . ?
C63 C58 C56 106.9(4) . . ?
C60 C59 C58 119.1(5) . . ?
C60 C59 H59 120.4 . . ?
C58 C59 H59 120.4 . . ?
C59 C60 C61 120.8(4) . . ?
C59 C60 H60 119.6 . . ?
C61 C60 H60 119.6 . . ?
C62 C61 C60 122.1(5) . . ?
C62 C61 H61 118.9 . . ?
C60 C61 H61 118.9 . . ?
C61 C62 C63 117.5(5) . . ?
C61 C62 H62 121.2 . . ?
C63 C62 H62 121.2 . . ?
N3 C63 C62 128.8(4) . . ?
N3 C63 C58 109.9(4) . . ?
C62 C63 C58 121.3(4) . . ?
C65 C64 C69 119.5(4) . . ?
C65 C64 P4 121.5(4) . . ?
C69 C64 P4 119.0(4) . . ?
C64 C65 C66 119.5(5) . . ?
C64 C65 H65 120.2 . . ?
C66 C65 H65 120.2 . . ?
C67 C66 C65 120.9(5) . . ?
C67 C66 H66 119.5 . . ?
C65 C66 H66 119.5 . . ?
C68 C67 C66 119.7(5) . . ?
C68 C67 H67 120.2 . . ?
C66 C67 H67 120.2 . . ?
C67 C68 C69 120.2(5) . . ?
C67 C68 H68 119.9 . . ?
C69 C68 H68 119.9 . . ?
C68 C69 C64 120.2(5) . . ?
C68 C69 H69 119.9 . . ?
C64 C69 H69 119.9 . . ?
C75 C70 C71 119.3(4) . . ?
C75 C70 P4 117.3(3) . . ?
C71 C70 P4 123.4(4) . . ?
C72 C71 C70 119.5(5) . . ?
C72 C71 H71 120.2 . . ?
C70 C71 H71 120.2 . . ?
C73 C72 C71 120.8(5) . . ?
C73 C72 H72 119.6 . . ?
C71 C72 H72 119.6 . . ?
C72 C73 C74 120.0(5) . . ?
C72 C73 H73 120.0 . . ?
C74 C73 H73 120.0 . . ?
C75 C74 C73 119.7(5) . . ?
C75 C74 H74 120.1 . . ?
C73 C74 H74 120.1 . . ?
C74 C75 C70 120.6(5) . . ?
C74 C75 H75 119.7 . . ?
C70 C75 H75 119.7 . . ?
C77 C76 N4 112.2(4) . . ?
C77 C76 P4 134.0(4) . . ?
N4 C76 P4 113.4(3) . . ?
C76 C77 C79 105.1(4) . . ?
C76 C77 C78 130.2(4) . . ?
C79 C77 C78 124.7(4) . . ?
C77 C78 H78A 109.5 . . ?
C77 C78 H78B 109.5 . . ?
H78A C78 H78B 109.5 . . ?
C77 C78 H78C 109.5 . . ?
H78A C78 H78C 109.5 . . ?
H78B C78 H78C 109.5 . . ?
C84 C79 C80 119.3(4) . . ?
C84 C79 C77 107.5(4) . . ?
C80 C79 C77 133.3(4) . . ?
C81 C80 C79 118.8(4) . . ?
C81 C80 H80 120.6 . . ?
C79 C80 H80 120.6 . . ?
C80 C81 C82 121.0(5) . . ?
C80 C81 H81 119.5 . . ?
C82 C81 H81 119.5 . . ?
C83 C82 C81 121.5(5) . . ?
C83 C82 H82 119.3 . . ?
C81 C82 H82 119.3 . . ?
C82 C83 C84 118.1(5) . . ?
C82 C83 H83 121.0 . . ?
C84 C83 H83 121.0 . . ?
N4 C84 C83 129.2(4) . . ?
N4 C84 C79 109.4(4) . . ?
C83 C84 C79 121.3(4) . . ?
Cl1B C85 Cl2A 121.9(6) . . ?
Cl2A C85 Cl1A 116.8(4) . . ?
Cl1B C85 Cl3B 121.1(7) . . ?
Cl2A C85 Cl3B 52.3(5) . . ?
Cl1A C85 Cl3B 141.2(5) . . ?
Cl1B C85 Cl3A 77.7(7) . . ?
Cl2A C85 Cl3A 111.3(4) . . ?
Cl1A C85 Cl3A 102.5(4) . . ?
Cl3B C85 Cl3A 61.4(5) . . ?
Cl1B C85 Cl2B 101.9(6) . . ?
Cl1A C85 Cl2B 83.6(4) . . ?
Cl3B C85 Cl2B 95.0(6) . . ?
Cl3A C85 Cl2B 149.4(5) . . ?
Cl1B C85 H85 122.8 . . ?
Cl2A C85 H85 108.7 . . ?
Cl1A C85 H85 108.7 . . ?
Cl3B C85 H85 110.0 . . ?
Cl3A C85 H85 108.7 . . ?
Cl2B C85 H85 97.3 . . ?
Cl5 C86A Cl4 114.9(7) . . ?
Cl5 C86A Cl6 108.8(7) . . ?
Cl4 C86A Cl6 107.7(6) . . ?
Cl5 C86A H86A 108.5 . . ?
Cl4 C86A H86A 108.5 . . ?
Cl6 C86A H86A 108.5 . . ?
Cl6 C86B Cl5 114.2(7) . . ?
Cl6 C86B Cl4 112.0(7) . . ?
Cl5 C86B Cl4 107.9(7) . . ?
Cl6 C86B H86B 107.5 . . ?
Cl5 C86B H86B 107.5 . . ?
Cl4 C86B H86B 107.5 . . ?

loop_
_geom_bond_atom_site_label_1
_geom_bond_atom_site_label_2
_geom_bond_distance
_geom_bond_site_symmetry_2
_geom_bond_publ_flag
Ag1 P4 2.3953(12) . yes
Ag1 P1 2.4263(13) . yes
Ag1 Cu1 2.7335(7) . yes
Ag1 Ag2 3.0745(5) . yes
Ag2 P2 2.4071(12) . yes
Ag2 P3 2.4327(12) . yes
Ag2 Cu2 2.7492(7) . yes
Cu1 N1 1.838(4) . yes
Cu1 N2 1.845(4) . yes
Cu2 N3 1.842(4) . yes
Cu2 N4 1.847(4) . yes
Cl1A C85 1.755(7) . ?
Cl2A C85 1.591(7) . ?
Cl3A C85 1.895(7) . ?
Cl1B C85 1.577(10) . ?
Cl2B C85 2.014(9) . ?
Cl3B C85 1.756(10) . ?
Cl4 C86A 1.716(11) . ?
Cl4 C86B 1.798(10) . ?
Cl5 C86A 1.695(11) . ?
Cl5 C86B 1.759(12) . ?
Cl6 C86B 1.698(10) . ?
Cl6 C86A 1.873(11) . ?
P1 C13 1.793(5) . ?
P1 C1 1.812(5) . ?
P1 C7 1.823(5) . ?
P2 C34 1.783(5) . ?
P2 C22 1.809(5) . ?
P2 C28 1.826(5) . ?
P3 C55 1.788(5) . ?
P3 C49 1.810(5) . ?
P3 C43 1.821(5) . ?
P4 C76 1.790(5) . ?
P4 C70 1.814(5) . ?
P4 C64 1.819(5) . ?
N1 C21 1.371(6) . ?
N1 C13 1.399(5) . ?
N2 C42 1.376(6) . ?
N2 C34 1.397(6) . ?
N3 C63 1.377(6) . ?
N3 C55 1.378(6) . ?
N4 C84 1.378(6) . ?
N4 C76 1.387(6) . ?
C1 C2 1.370(7) . ?
C1 C6 1.387(7) . ?
C2 C3 1.378(7) . ?
C2 H2 0.9500 . ?
C3 C4 1.385(7) . ?
C3 H3 0.9500 . ?
C4 C5 1.357(8) . ?
C4 H4 0.9500 . ?
C5 C6 1.385(8) . ?
C5 H5 0.9500 . ?
C6 H6 0.9500 . ?
C7 C12 1.378(8) . ?
C7 C8 1.386(8) . ?
C8 C9 1.382(8) . ?
C8 H8 0.9500 . ?
C9 C10 1.369(10) . ?
C9 H9 0.9500 . ?
C10 C11 1.368(10) . ?
C10 H10 0.9500 . ?
C11 C12 1.389(9) . ?
C11 H11 0.9500 . ?
C12 H12 0.9500 . ?
C13 C14 1.377(6) . ?
C14 C16 1.423(7) . ?
C14 C15 1.497(6) . ?
C15 H15A 0.9800 . ?
C15 H15B 0.9800 . ?
C15 H15C 0.9800 . ?
C16 C17 1.392(7) . ?
C16 C21 1.417(6) . ?
C17 C18 1.381(7) . ?
C17 H17 0.9500 . ?
C18 C19 1.409(7) . ?
C18 H18 0.9500 . ?
C19 C20 1.369(7) . ?
C19 H19 0.9500 . ?
C20 C21 1.400(6) . ?
C20 H20 0.9500 . ?
C22 C23 1.391(6) . ?
C22 C27 1.397(6) . ?
C23 C24 1.385(7) . ?
C23 H23 0.9500 . ?
C24 C25 1.375(7) . ?
C24 H24 0.9500 . ?
C25 C26 1.389(7) . ?
C25 H25 0.9500 . ?
C26 C27 1.385(7) . ?
C26 H26 0.9500 . ?
C27 H27 0.9500 . ?
C28 C29 1.384(7) . ?
C28 C33 1.384(7) . ?
C29 C30 1.398(7) . ?
C29 H29 0.9500 . ?
C30 C31 1.369(7) . ?
C30 H30 0.9500 . ?
C31 C32 1.377(7) . ?
C31 H31 0.9500 . ?
C32 C33 1.387(7) . ?
C32 H32 0.9500 . ?
C33 H33 0.9500 . ?
C34 C35 1.384(6) . ?
C35 C37 1.424(7) . ?
C35 C36 1.511(6) . ?
C36 H36A 0.9800 . ?
C36 H36B 0.9800 . ?
C36 H36C 0.9800 . ?
C37 C38 1.396(7) . ?
C37 C42 1.421(6) . ?
C38 C39 1.369(7) . ?
C38 H38 0.9500 . ?
C39 C40 1.415(7) . ?
C39 H39 0.9500 . ?
C40 C41 1.367(7) . ?
C40 H40 0.9500 . ?
C41 C42 1.396(7) . ?
C41 H41 0.9500 . ?
C43 C44 1.392(7) . ?
C43 C48 1.402(6) . ?
C44 C45 1.376(7) . ?
C44 H44 0.9500 . ?
C45 C46 1.392(7) . ?
C45 H45 0.9500 . ?
C46 C47 1.370(8) . ?
C46 H46 0.9500 . ?
C47 C48 1.371(7) . ?
C47 H47 0.9500 . ?
C48 H48 0.9500 . ?
C49 C50 1.390(7) . ?
C49 C54 1.395(7) . ?
C50 C51 1.379(7) . ?
C50 H50 0.9500 . ?
C51 C52 1.384(8) . ?
C51 H51 0.9500 . ?
C52 C53 1.378(8) . ?
C52 H52 0.9500 . ?
C53 C54 1.375(7) . ?
C53 H53 0.9500 . ?
C54 H54 0.9500 . ?
C55 C56 1.388(6) . ?
C56 C58 1.424(6) . ?
C56 C57 1.497(7) . ?
C57 H57A 0.9800 . ?
C57 H57B 0.9800 . ?
C57 H57C 0.9800 . ?
C58 C59 1.406(6) . ?
C58 C63 1.421(6) . ?
C59 C60 1.378(7) . ?
C59 H59 0.9500 . ?
C60 C61 1.391(7) . ?
C60 H60 0.9500 . ?
C61 C62 1.384(7) . ?
C61 H61 0.9500 . ?
C62 C63 1.397(7) . ?
C62 H62 0.9500 . ?
C64 C65 1.382(7) . ?
C64 C69 1.405(6) . ?
C65 C66 1.394(7) . ?
C65 H65 0.9500 . ?
C66 C67 1.381(7) . ?
C66 H66 0.9500 . ?
C67 C68 1.380(7) . ?
C67 H67 0.9500 . ?
C68 C69 1.384(7) . ?
C68 H68 0.9500 . ?
C69 H69 0.9500 . ?
C70 C75 1.388(6) . ?
C70 C71 1.391(6) . ?
C71 C72 1.383(7) . ?
C71 H71 0.9500 . ?
C72 C73 1.370(7) . ?
C72 H72 0.9500 . ?
C73 C74 1.383(7) . ?
C73 H73 0.9500 . ?
C74 C75 1.378(7) . ?
C74 H74 0.9500 . ?
C75 H75 0.9500 . ?
C76 C77 1.380(6) . ?
C77 C79 1.419(7) . ?
C77 C78 1.506(6) . ?
C78 H78A 0.9800 . ?
C78 H78B 0.9800 . ?
C78 H78C 0.9800 . ?
C79 C84 1.412(6) . ?
C79 C80 1.413(7) . ?
C80 C81 1.372(7) . ?
C80 H80 0.9500 . ?
C81 C82 1.406(7) . ?
C81 H81 0.9500 . ?
C82 C83 1.372(7) . ?
C82 H82 0.9500 . ?
C83 C84 1.399(7) . ?
C83 H83 0.9500 . ?
C85 H85 1.0000 . ?
C86A H86A 1.0000 . ?
C86B H86B 1.0000 . ?
